data_1563559
loop_
_publ_author_name
'Varela, Kaitlyn'
'Arman, Hadi D.'
'Yoshimoto, Francis K.'

_publ_section_title
;
 Synthesis of [15,15,15-2H3]-Dihydroartemisinic Acid and Isotope Studies
 Support a Mixed Mechanism in the Endoperoxide Formation to Artemisinin
;
_journal_name_full 'Journal of Natural Products'
_journal_paper_doi 10.1021/acs.jnatprod.1c00246
_journal_year 2021
_chemical_absolute_configuration ad
_chemical_formula_moiety 'C15 H22 O5'
_chemical_formula_sum 'C15 H22 O5'
_chemical_formula_weight 282.32
_space_group_crystal_system orthorhombic
_space_group_IT_number 19
_space_group_name_Hall 'P 2ac 2ab'
_space_group_name_H-M_alt 'P 21 21 21'
_atom_sites_solution_hydrogens geom
_atom_sites_solution_primary dual
_audit_creation_date 2021-04-21
_audit_creation_method
;
Olex2 1.3
(compiled 2020.11.12 svn.r5f609507 for OlexSys, GUI svn.r6272)
;
_cell_angle_alpha 90
_cell_angle_beta 90
_cell_angle_gamma 90
_cell_formula_units_Z 4
_cell_length_a 6.3116(2)
_cell_length_b 23.9499(6)
_cell_length_c 9.3031(3)
_cell_measurement_reflns_used 11600
_cell_measurement_temperature 100.00(10)
_cell_measurement_theta_max 76.3180
_cell_measurement_theta_min 3.6580
_cell_volume 1406.28(7)
_computing_cell_refinement 'CrysAlisPro 1.171.40.63a (Rigaku OD, 2019)'
_computing_data_collection 'CrysAlisPro 1.171.40.63a (Rigaku OD, 2019)'
_computing_data_reduction 'CrysAlisPro 1.171.40.63a (Rigaku OD, 2019)'
_computing_molecular_graphics 'Olex2 1.3 (Dolomanov et al., 2009)'
_computing_publication_material 'Olex2 1.3 (Dolomanov et al., 2009)'
_computing_structure_refinement 'SHELXL 2014/7 (Sheldrick, 2015)'
_computing_structure_solution 'SHELXT 2018/2 (Sheldrick, 2018)'
_diffrn_ambient_environment N~2~
_diffrn_ambient_temperature 100.00(10)
_diffrn_detector 'Hybrid Pixel Array Detector'
_diffrn_detector_area_resol_mean 10.0000
_diffrn_detector_type HyPix
_diffrn_measured_fraction_theta_full 1.000
_diffrn_measured_fraction_theta_max 0.986
_diffrn_measurement_details
;
List of Runs (angles in degrees, time in seconds):

  # Type    Start    End  Width  t~exp~   \w     \q     \k     \f   Frames
--------------------------------------------------------------------------
  1  \w    -26.00  62.00   0.50    0.50    --   46.12 -55.00  72.00  176
  2  \w     34.00  63.00   0.50    2.00    --  106.69 -55.00  72.00   58
  3  \w     34.00 101.00   0.50    2.00    --  106.69 -77.00 120.00  134
  4  \w     34.00 111.00   0.50    2.00    --  106.69-125.00   0.00  154
  5  \w     34.00  71.00   0.50    2.00    --  106.69 -61.00 150.00   74
  6  \w     34.00  71.00   0.50    2.00    --  106.69 -61.00 120.00   74
  7  \w     34.00 105.00   0.50    2.00    --  106.69 -94.00  60.00  142
  8  \w     34.00  71.00   0.50    2.00    --  106.69 -61.00 -30.00   74
  9  \w     34.00  71.00   0.50    2.00    --  106.69 -61.00 -90.00   74
 10  \w     34.00  71.00   0.50    2.00    --  106.69 -61.00-150.00   74
 11  \w     91.00 178.00   0.50    2.00    --  106.69  30.00 -60.00  174
 12  \w     95.00 178.00   0.50    2.00    --  106.69 125.00 -60.00  166
 13  \w     91.00 178.00   0.50    2.00    --  106.69  55.00-144.00  174
 14  \w     91.00 178.00   0.50    2.00    --  106.69  61.00   0.00  174
 15  \w     91.00 178.00   0.50    2.00    --  106.69  61.00 -30.00  174
 16  \w     92.00 178.00   0.50    2.00    --  106.69  45.00 -90.00  172
 17  \w     91.00 178.00   0.50    2.00    --  106.69  30.00 150.00  174
 18  \w     31.00 118.00   0.50    0.50    --   46.12  55.00-144.00  174
 19  \w     31.00 118.00   0.50    0.50    --   46.12  52.00 -45.82  174
 20  \w     31.00 118.00   0.50    0.50    --   46.12  54.00 118.78  174
 21  \w     31.00 118.00   0.50    0.50    --   46.12  54.00 170.23  174
 22  \w     31.00 120.00   0.50    0.50    --   46.12  37.00 120.00  178
 23  \w     31.00 118.00   0.50    0.50    --   46.12  52.00  -1.15  174
 24  \w     31.00 118.00   0.50    0.50    --   46.12  53.00 -85.44  174
 25  \w     34.00  95.00   0.50    0.50    --   46.12-125.00 -90.00  122
 26  \w    -51.00 -16.00   0.50    2.00    --  -88.50  45.00 -60.00   70
 27  \w    -51.00 -16.00   0.50    2.00    --  -88.50  45.00 -90.00   70
 28  \w    -62.00  27.00   0.50    0.50    --  -46.12  55.00-144.00  178
 29  \w    -63.00 -15.00   0.50    2.00    --  -88.50  55.00-144.00   96
 30  \w    -51.00 -16.00   0.50    2.00    --  -88.50  45.00  30.00   70
 31  \w    -51.00 -16.00   0.50    2.00    --  -88.50  45.00  60.00   70
 32  \w   -118.00 -30.00   0.50    0.50    --  -46.12 -55.00  72.00  176
 33  \w   -118.00 -87.00   0.50    0.50    --  -46.12-125.00  30.00   62
 34  \w   -118.00 -30.00   0.50    0.50    --  -46.12 -54.00  -6.02  176
 35  \w   -118.00 -87.00   0.50    0.50    --  -46.12-125.00-180.00   62
 36  \w   -118.00 -87.00   0.50    0.50    --  -46.12-125.00-150.00   62
 37  \w   -118.00 -30.00   0.50    0.50    --  -46.12 -55.00 -51.43  176
 38  \w   -118.00 -31.00   0.50    0.50    --  -46.12 -53.00 165.49  174
 39  \w   -160.00 -73.00   0.50    2.00    --  -88.50 -55.00  72.00  174
 40  \w   -160.00 -74.00   0.50    2.00    --  -88.50 -49.00 -99.31  172
 41  \w   -160.00 -73.00   0.50    2.00    --  -88.50 -52.00 -60.15  174
 42  \w   -160.00 -73.00   0.50    2.00    --  -88.50 -52.00 -20.87  174
 43  \w   -160.00 -73.00   0.50    2.00    --  -88.50 -55.00 159.08  174
 44  \w   -161.00 -73.00   0.50    2.00    --  -88.50 -43.00   4.53  176
 45  \w   -160.00 -78.00   0.50    2.00    --  -88.50 -56.00 -72.77  164
 46  \w   -160.00 -73.00   0.50    2.00    --  -88.50 -52.00 -43.47  174
 47  \w   -161.00 -73.00   0.50    2.00    --  -88.50 -43.00 -50.12  176
;
_diffrn_measurement_device 'four-circle diffractometer'
_diffrn_measurement_device_type 'XtaLAB Synergy, Dualflex, HyPix'
_diffrn_measurement_method '\w scans'
_diffrn_orient_matrix_type 'CrysAlisPro convention (1999,Acta A55,543-557)'
_diffrn_orient_matrix_UB_11 0.1232319000
_diffrn_orient_matrix_UB_12 0.0434576000
_diffrn_orient_matrix_UB_13 -0.0888025000
_diffrn_orient_matrix_UB_21 0.2099455000
_diffrn_orient_matrix_UB_22 -0.0218916000
_diffrn_orient_matrix_UB_23 0.0629847000
_diffrn_orient_matrix_UB_31 0.0181646000
_diffrn_orient_matrix_UB_32 -0.0420502000
_diffrn_orient_matrix_UB_33 -0.1247899000
_diffrn_radiation_monochromator mirror
_diffrn_radiation_probe x-ray
_diffrn_radiation_type 'Cu K\a'
_diffrn_radiation_wavelength 1.54184
_diffrn_reflns_av_R_equivalents 0.0392
_diffrn_reflns_av_unetI/netI 0.0146
_diffrn_reflns_Laue_measured_fraction_full 1.000
_diffrn_reflns_Laue_measured_fraction_max 0.986
_diffrn_reflns_limit_h_max 7
_diffrn_reflns_limit_h_min -7
_diffrn_reflns_limit_k_max 27
_diffrn_reflns_limit_k_min -30
_diffrn_reflns_limit_l_max 11
_diffrn_reflns_limit_l_min -11
_diffrn_reflns_number 29337
_diffrn_reflns_point_group_measured_fraction_full 1.000
_diffrn_reflns_point_group_measured_fraction_max 0.977
_diffrn_reflns_theta_full 67.684
_diffrn_reflns_theta_max 76.382
_diffrn_reflns_theta_min 3.691
_diffrn_source 'micro-focus sealed X-ray tube'
_diffrn_source_type 'PhotonJet (Cu) X-ray Source'
_exptl_absorpt_coefficient_mu 0.820
_exptl_absorpt_correction_T_max 1.000
_exptl_absorpt_correction_T_min 0.708
_exptl_absorpt_correction_type gaussian
_exptl_absorpt_process_details
;
CrysAlisPro 1.171.40.63a (Rigaku Oxford Diffraction, 2019)
Numerical absorption correction based on gaussian integration over
			a multifaceted crystal model
Empirical absorption correction using spherical harmonics,
 implemented in SCALE3 ABSPACK scaling algorithm.
;
_exptl_crystal_colour 'clear colourless'
_exptl_crystal_colour_lustre clear
_exptl_crystal_colour_primary colourless
_exptl_crystal_density_diffrn 1.333
_exptl_crystal_description block
_exptl_crystal_F_000 608
_exptl_crystal_size_max 0.169
_exptl_crystal_size_mid 0.096
_exptl_crystal_size_min 0.062
_refine_diff_density_max 0.283
_refine_diff_density_min -0.259
_refine_diff_density_rms 0.063
_refine_ls_abs_structure_details
;
 Flack x determined using 1107 quotients [(I+)-(I-)]/[(I+)+(I-)]
 (Parsons, Flack and Wagner, Acta Cryst. B69 (2013) 249-259).
;
_refine_ls_abs_structure_Flack -0.01(5)
_refine_ls_extinction_method none
_refine_ls_goodness_of_fit_ref 1.099
_refine_ls_hydrogen_treatment constr
_refine_ls_matrix_type full
_refine_ls_number_parameters 184
_refine_ls_number_reflns 2876
_refine_ls_number_restraints 0
_refine_ls_restrained_S_all 1.099
_refine_ls_R_factor_all 0.0518
_refine_ls_R_factor_gt 0.0505
_refine_ls_shift/su_max 0.000
_refine_ls_shift/su_mean 0.000
_refine_ls_structure_factor_coef Fsqd
_refine_ls_weighting_details 'w=1/[\s^2^(Fo^2^)+(0.0300P)^2^+2.6000P] where P=(Fo^2^+2Fc^2^)/3'
_refine_ls_weighting_scheme calc
_refine_ls_wR_factor_gt 0.1340
_refine_ls_wR_factor_ref 0.1346
_reflns_Friedel_coverage 0.689
_reflns_Friedel_fraction_full 0.999
_reflns_Friedel_fraction_max 0.965
_reflns_number_gt 2770
_reflns_number_total 2876
_reflns_threshold_expression 'I > 2\s(I)'
_cod_data_source_file np1c00246_si_002.cif
_cod_data_source_block hpd205
_cod_database_code 1563559
_shelx_shelxl_version_number 2014/7
_chemical_oxdiff_formula 'C H O'
_chemical_oxdiff_usercomment Peroxide
_shelx_space_group_comment
;
The symmetry employed for this shelxl refinement is uniquely defined
by the following loop, which should always be used as a source of
symmetry information in preference to the above space-group names.
They are only intended as comments.
;
_reflns_odcompleteness_completeness 99.93
_reflns_odcompleteness_iscentric 1
_reflns_odcompleteness_theta 66.97
_olex2_refinement_description
;
1. Fixed Uiso
 At 1.2 times of:
  All C(H) groups, All C(H,H) groups
 At 1.5 times of:
  All C(H,H,H) groups
2.a Ternary CH refined with riding coordinates:
 C1(H1), C7(H7), C11(H11), C10(H10), C5(H5)
2.b Secondary CH2 refined with riding coordinates:
 C8(H8A,H8B), C2(H2A,H2B), C9(H9A,H9B), C3(H3A,H3B)
2.c Idealised Me refined as rotating group:
 C13(H13A,H13B,H13C), C15(H15A,H15B,H15C), C14(H14A,H14B,H14C)
;
_olex2_exptl_crystal_mounting_method 'nylon loop'
_olex2_submission_special_instructions 'No special instructions were received'
_oxdiff_exptl_absorpt_empirical_details
;
Empirical correction (ABSPACK) includes:
- Absorption correction using spherical harmonics
- Frame scaling
- B-factor correction
;
_oxdiff_exptl_absorpt_empirical_full_max 1.872
_oxdiff_exptl_absorpt_empirical_full_min 0.649

loop_
_space_group_symop_operation_xyz
'x, y, z'
'-x+1/2, -y, z+1/2'
'-x, y+1/2, -z+1/2'
'x+1/2, -y+1/2, -z'

loop_
_atom_site_label
_atom_site_type_symbol
_atom_site_fract_x
_atom_site_fract_y
_atom_site_fract_z
_atom_site_U_iso_or_equiv
_atom_site_adp_type
_atom_site_occupancy
_atom_site_site_symmetry_order
_atom_site_calc_flag
_atom_site_refinement_flags_posn
_atom_site_refinement_flags_adp
_atom_site_refinement_flags_occupancy
_atom_site_disorder_assembly
_atom_site_disorder_group
O3 O 0.7202(4) 0.56845(12) 0.3620(3) 0.0257(6) Uani 1 1 d . . . . .
O1 O 0.3571(4) 0.55324(11) 0.1821(3) 0.0244(6) Uani 1 1 d . . . . .
O4 O 0.7537(4) 0.62671(12) 0.1696(3) 0.0277(7) Uani 1 1 d . . . . .
O2 O 0.5489(4) 0.51778(12) 0.1862(3) 0.0268(6) Uani 1 1 d . . . . .
O5 O 0.8073(5) 0.66520(13) -0.0404(3) 0.0327(7) Uani 1 1 d . . . . .
C12 C 0.6793(6) 0.64959(16) 0.0472(5) 0.0253(9) Uani 1 1 d . . . . .
C8 C 0.3075(7) 0.70697(17) 0.2387(5) 0.0274(9) Uani 1 1 d . . . . .
H8A H 0.2566 0.7358 0.1742 0.033 Uiso 1 1 calc R U . . .
H8B H 0.4496 0.7169 0.2690 0.033 Uiso 1 1 calc R U . . .
C4 C 0.6210(7) 0.51569(17) 0.3297(4) 0.0258(8) Uani 1 1 d . . . . .
C2 C 0.3458(7) 0.55687(18) 0.5047(5) 0.0280(9) Uani 1 1 d . . . . .
H2A H 0.4540 0.5746 0.5630 0.034 Uiso 1 1 calc R U . . .
H2B H 0.2323 0.5455 0.5686 0.034 Uiso 1 1 calc R U . . .
C6 C 0.3898(6) 0.60490(17) 0.2607(4) 0.0233(8) Uani 1 1 d . . . . .
C1 C 0.2575(7) 0.60054(17) 0.3987(4) 0.0256(9) Uani 1 1 d . . . . .
H1 H 0.1165 0.5876 0.3700 0.031 Uiso 1 1 calc R U . . .
C7 C 0.3117(6) 0.65120(16) 0.1610(5) 0.0254(9) Uani 1 1 d . . . . .
H7 H 0.1649 0.6422 0.1355 0.030 Uiso 1 1 calc R U . . .
C11 C 0.4408(6) 0.65021(17) 0.0210(4) 0.0247(8) Uani 1 1 d . . . . .
H11 H 0.4070 0.6147 -0.0261 0.030 Uiso 1 1 calc R U . . .
C9 C 0.1625(7) 0.70324(18) 0.3697(5) 0.0297(9) Uani 1 1 d . . . . .
H9A H 0.0186 0.6965 0.3374 0.036 Uiso 1 1 calc R U . . .
H9B H 0.1641 0.7388 0.4195 0.036 Uiso 1 1 calc R U . . .
C10 C 0.2261(7) 0.65730(17) 0.4749(5) 0.0283(9) Uani 1 1 d . . . . .
H10 H 0.3615 0.6680 0.5185 0.034 Uiso 1 1 calc R U . . .
C13 C 0.3799(7) 0.69600(19) -0.0857(5) 0.0309(10) Uani 1 1 d . . . . .
H13A H 0.4193 0.7317 -0.0474 0.046 Uiso 1 1 calc R U . . .
H13B H 0.2297 0.6951 -0.1018 0.046 Uiso 1 1 calc R U . . .
H13C H 0.4526 0.6899 -0.1750 0.046 Uiso 1 1 calc R U . . .
C5 C 0.6241(6) 0.61362(17) 0.2952(5) 0.0253(9) Uani 1 1 d . . . . .
H5 H 0.6339 0.6454 0.3611 0.030 Uiso 1 1 calc R U . . .
C3 C 0.4413(7) 0.50428(18) 0.4362(5) 0.0270(9) Uani 1 1 d . . . . .
H3A H 0.4945 0.4803 0.5121 0.032 Uiso 1 1 calc R U . . .
H3B H 0.3296 0.4841 0.3868 0.032 Uiso 1 1 calc R U . . .
C15 C 0.7947(7) 0.47214(18) 0.3308(5) 0.0328(10) Uani 1 1 d . . . . .
H15A H 0.8935 0.4798 0.2549 0.049 Uiso 1 1 calc R U . . .
H15B H 0.7338 0.4358 0.3166 0.049 Uiso 1 1 calc R U . . .
H15C H 0.8670 0.4731 0.4215 0.049 Uiso 1 1 calc R U . . .
C14 C 0.0619(7) 0.6522(2) 0.5957(5) 0.0341(10) Uani 1 1 d . . . . .
H14A H -0.0677 0.6373 0.5575 0.051 Uiso 1 1 calc R U . . .
H14B H 0.0356 0.6884 0.6364 0.051 Uiso 1 1 calc R U . . .
H14C H 0.1149 0.6276 0.6690 0.051 Uiso 1 1 calc R U . . .

loop_
_atom_site_aniso_label
_atom_site_aniso_U_11
_atom_site_aniso_U_22
_atom_site_aniso_U_33
_atom_site_aniso_U_23
_atom_site_aniso_U_13
_atom_site_aniso_U_12
O3 0.0156(13) 0.0323(14) 0.0293(15) 0.0016(12) -0.0004(12) 0.0011(11)
O1 0.0133(12) 0.0307(14) 0.0291(15) -0.0017(12) -0.0044(11) 0.0015(11)
O4 0.0129(13) 0.0393(15) 0.0310(16) 0.0051(13) 0.0000(12) -0.0026(11)
O2 0.0186(13) 0.0316(15) 0.0301(15) 0.0008(12) 0.0005(12) 0.0064(12)
O5 0.0207(15) 0.0397(16) 0.0376(17) 0.0068(14) 0.0055(13) -0.0008(13)
C12 0.020(2) 0.0253(19) 0.030(2) 0.0024(17) -0.0004(18) -0.0016(16)
C8 0.021(2) 0.031(2) 0.030(2) 0.0027(18) -0.0028(17) 0.0003(17)
C4 0.024(2) 0.031(2) 0.0226(19) 0.0010(17) 0.0013(17) 0.0026(16)
C2 0.0215(19) 0.036(2) 0.027(2) 0.0013(18) 0.0056(17) -0.0012(17)
C6 0.0150(19) 0.030(2) 0.025(2) -0.0019(17) 0.0033(16) -0.0018(15)
C1 0.0156(19) 0.033(2) 0.029(2) 0.0003(17) 0.0016(16) -0.0026(16)
C7 0.0153(18) 0.033(2) 0.027(2) -0.0001(17) -0.0010(17) -0.0018(15)
C11 0.0160(18) 0.033(2) 0.025(2) 0.0001(16) -0.0030(17) -0.0013(16)
C9 0.022(2) 0.033(2) 0.034(2) -0.0052(18) -0.0021(18) 0.0046(17)
C10 0.0181(19) 0.036(2) 0.031(2) -0.0051(18) -0.0043(17) 0.0001(16)
C13 0.022(2) 0.042(2) 0.030(2) 0.0041(19) -0.0007(18) -0.0003(18)
C5 0.0166(19) 0.030(2) 0.029(2) 0.0002(16) -0.0012(16) -0.0019(15)
C3 0.020(2) 0.034(2) 0.026(2) 0.0037(17) 0.0033(17) -0.0023(17)
C15 0.031(2) 0.036(2) 0.031(2) 0.0023(18) -0.004(2) 0.0076(19)
C14 0.026(2) 0.043(3) 0.033(2) -0.0064(19) 0.000(2) 0.004(2)

loop_
_atom_type_symbol
_atom_type_description
_atom_type_scat_dispersion_real
_atom_type_scat_dispersion_imag
_atom_type_scat_source
C C 0.0181 0.0091 'International Tables Vol C Tables 4.2.6.8 and 6.1.1.4'
H H 0.0000 0.0000 'International Tables Vol C Tables 4.2.6.8 and 6.1.1.4'
O O 0.0492 0.0322 'International Tables Vol C Tables 4.2.6.8 and 6.1.1.4'

loop_
_exptl_crystal_face_index_h
_exptl_crystal_face_index_k
_exptl_crystal_face_index_l
_exptl_crystal_face_perp_dist
0 -10 -5 0.0283
3 -8 -1 0.0674
0 10 5 0.0473
-4 4 -1 0.0627
0 -15 -2 0.0311
1 6 -5 0.0443
0 15 1 0.0280
-1 -5 5 0.0469

loop_
_geom_angle_atom_site_label_1
_geom_angle_atom_site_label_2
_geom_angle_atom_site_label_3
_geom_angle
_geom_angle_site_symmetry_1
_geom_angle_site_symmetry_3
_geom_angle_publ_flag
C5 O3 C4 113.6(3) . . ?
C6 O1 O2 111.1(3) . . ?
C12 O4 C5 124.6(3) . . ?
C4 O2 O1 108.0(3) . . ?
O4 C12 C11 118.9(3) . . ?
O5 C12 O4 117.6(4) . . ?
O5 C12 C11 123.4(4) . . ?
H8A C8 H8B 108.2 . . ?
C7 C8 H8A 109.7 . . ?
C7 C8 H8B 109.7 . . ?
C7 C8 C9 109.8(3) . . ?
C9 C8 H8A 109.7 . . ?
C9 C8 H8B 109.7 . . ?
O3 C4 C3 110.1(3) . . ?
O3 C4 C15 106.7(3) . . ?
O2 C4 O3 107.8(3) . . ?
O2 C4 C3 112.3(3) . . ?
O2 C4 C15 105.3(3) . . ?
C15 C4 C3 114.2(3) . . ?
H2A C2 H2B 107.4 . . ?
C1 C2 H2A 108.4 . . ?
C1 C2 H2B 108.4 . . ?
C3 C2 H2A 108.4 . . ?
C3 C2 H2B 108.4 . . ?
C3 C2 C1 115.7(4) . . ?
O1 C6 C1 106.6(3) . . ?
O1 C6 C7 105.5(3) . . ?
O1 C6 C5 111.1(3) . . ?
C7 C6 C1 112.4(3) . . ?
C5 C6 C1 111.1(3) . . ?
C5 C6 C7 109.9(3) . . ?
C2 C1 H1 106.7 . . ?
C2 C1 C10 110.5(3) . . ?
C6 C1 C2 112.6(3) . . ?
C6 C1 H1 106.7 . . ?
C6 C1 C10 113.2(3) . . ?
C10 C1 H1 106.7 . . ?
C8 C7 C6 110.8(3) . . ?
C8 C7 H7 107.0 . . ?
C8 C7 C11 115.2(3) . . ?
C6 C7 H7 107.0 . . ?
C6 C7 C11 109.4(3) . . ?
C11 C7 H7 107.0 . . ?
C12 C11 C7 112.9(3) . . ?
C12 C11 H11 106.1 . . ?
C12 C11 C13 111.0(3) . . ?
C7 C11 H11 106.1 . . ?
C13 C11 C7 114.0(3) . . ?
C13 C11 H11 106.1 . . ?
C8 C9 H9A 108.9 . . ?
C8 C9 H9B 108.9 . . ?
C8 C9 C10 113.4(3) . . ?
H9A C9 H9B 107.7 . . ?
C10 C9 H9A 108.9 . . ?
C10 C9 H9B 108.9 . . ?
C1 C10 H10 107.9 . . ?
C9 C10 C1 111.9(3) . . ?
C9 C10 H10 107.9 . . ?
C9 C10 C14 110.5(4) . . ?
C14 C10 C1 110.6(4) . . ?
C14 C10 H10 107.9 . . ?
C11 C13 H13A 109.5 . . ?
C11 C13 H13B 109.5 . . ?
C11 C13 H13C 109.5 . . ?
H13A C13 H13B 109.5 . . ?
H13A C13 H13C 109.5 . . ?
H13B C13 H13C 109.5 . . ?
O3 C5 O4 106.3(3) . . ?
O3 C5 C6 114.2(3) . . ?
O3 C5 H5 107.4 . . ?
O4 C5 C6 113.8(3) . . ?
O4 C5 H5 107.4 . . ?
C6 C5 H5 107.4 . . ?
C4 C3 C2 114.4(3) . . ?
C4 C3 H3A 108.7 . . ?
C4 C3 H3B 108.7 . . ?
C2 C3 H3A 108.7 . . ?
C2 C3 H3B 108.7 . . ?
H3A C3 H3B 107.6 . . ?
C4 C15 H15A 109.5 . . ?
C4 C15 H15B 109.5 . . ?
C4 C15 H15C 109.5 . . ?
H15A C15 H15B 109.5 . . ?
H15A C15 H15C 109.5 . . ?
H15B C15 H15C 109.5 . . ?
C10 C14 H14A 109.5 . . ?
C10 C14 H14B 109.5 . . ?
C10 C14 H14C 109.5 . . ?
H14A C14 H14B 109.5 . . ?
H14A C14 H14C 109.5 . . ?
H14B C14 H14C 109.5 . . ?

loop_
_geom_bond_atom_site_label_1
_geom_bond_atom_site_label_2
_geom_bond_distance
_geom_bond_site_symmetry_2
_geom_bond_publ_flag
O3 C4 1.442(5) . ?
O3 C5 1.387(5) . ?
O1 O2 1.479(4) . ?
O1 C6 1.452(5) . ?
O4 C12 1.349(5) . ?
O4 C5 1.460(5) . ?
O2 C4 1.411(5) . ?
O5 C12 1.207(5) . ?
C12 C11 1.525(5) . ?
C8 H8A 0.9700 . ?
C8 H8B 0.9700 . ?
C8 C7 1.519(6) . ?
C8 C9 1.526(6) . ?
C4 C3 1.531(6) . ?
C4 C15 1.513(6) . ?
C2 H2A 0.9700 . ?
C2 H2B 0.9700 . ?
C2 C1 1.541(6) . ?
C2 C3 1.534(6) . ?
C6 C1 1.535(5) . ?
C6 C7 1.528(6) . ?
C6 C5 1.527(5) . ?
C1 H1 0.9800 . ?
C1 C10 1.546(6) . ?
C7 H7 0.9800 . ?
C7 C11 1.536(6) . ?
C11 H11 0.9800 . ?
C11 C13 1.528(6) . ?
C9 H9A 0.9700 . ?
C9 H9B 0.9700 . ?
C9 C10 1.527(6) . ?
C10 H10 0.9800 . ?
C10 C14 1.534(6) . ?
C13 H13A 0.9600 . ?
C13 H13B 0.9600 . ?
C13 H13C 0.9600 . ?
C5 H5 0.9800 . ?
C3 H3A 0.9700 . ?
C3 H3B 0.9700 . ?
C15 H15A 0.9600 . ?
C15 H15B 0.9600 . ?
C15 H15C 0.9600 . ?
C14 H14A 0.9600 . ?
C14 H14B 0.9600 . ?
C14 H14C 0.9600 . ?

loop_
_geom_torsion_atom_site_label_1
_geom_torsion_atom_site_label_2
_geom_torsion_atom_site_label_3
_geom_torsion_atom_site_label_4
_geom_torsion
_geom_torsion_site_symmetry_1
_geom_torsion_site_symmetry_2
_geom_torsion_site_symmetry_3
_geom_torsion_site_symmetry_4
_geom_torsion_publ_flag
O3 C4 C3 C2 24.7(5) . . . . ?
O1 O2 C4 O3 -74.8(3) . . . . ?
O1 O2 C4 C3 46.6(4) . . . . ?
O1 O2 C4 C15 171.5(3) . . . . ?
O1 C6 C1 C2 69.2(4) . . . . ?
O1 C6 C1 C10 -164.6(3) . . . . ?
O1 C6 C7 C8 171.8(3) . . . . ?
O1 C6 C7 C11 -60.1(4) . . . . ?
O1 C6 C5 O3 -52.0(5) . . . . ?
O1 C6 C5 O4 70.4(4) . . . . ?
O4 C12 C11 C7 28.0(5) . . . . ?
O4 C12 C11 C13 157.4(4) . . . . ?
O2 O1 C6 C1 -108.4(3) . . . . ?
O2 O1 C6 C7 131.9(3) . . . . ?
O2 O1 C6 C5 12.9(4) . . . . ?
O2 C4 C3 C2 -95.4(4) . . . . ?
O5 C12 C11 C7 -157.1(4) . . . . ?
O5 C12 C11 C13 -27.7(6) . . . . ?
C12 O4 C5 O3 150.6(3) . . . . ?
C12 O4 C5 C6 23.9(5) . . . . ?
C8 C7 C11 C12 75.0(4) . . . . ?
C8 C7 C11 C13 -52.8(5) . . . . ?
C8 C9 C10 C1 -50.7(5) . . . . ?
C8 C9 C10 C14 -174.5(4) . . . . ?
C4 O3 C5 O4 -100.0(3) . . . . ?
C4 O3 C5 C6 26.4(5) . . . . ?
C2 C1 C10 C9 173.6(3) . . . . ?
C2 C1 C10 C14 -62.7(5) . . . . ?
C6 O1 O2 C4 47.2(4) . . . . ?
C6 C1 C10 C9 46.3(5) . . . . ?
C6 C1 C10 C14 170.0(3) . . . . ?
C6 C7 C11 C12 -50.6(4) . . . . ?
C6 C7 C11 C13 -178.4(3) . . . . ?
C1 C2 C3 C4 57.1(5) . . . . ?
C1 C6 C7 C8 56.0(4) . . . . ?
C1 C6 C7 C11 -175.9(3) . . . . ?
C1 C6 C5 O3 66.6(4) . . . . ?
C1 C6 C5 O4 -171.0(3) . . . . ?
C7 C8 C9 C10 57.2(5) . . . . ?
C7 C6 C1 C2 -175.7(3) . . . . ?
C7 C6 C1 C10 -49.5(5) . . . . ?
C7 C6 C5 O3 -168.3(3) . . . . ?
C7 C6 C5 O4 -45.9(4) . . . . ?
C9 C8 C7 C6 -58.9(4) . . . . ?
C9 C8 C7 C11 176.2(3) . . . . ?
C5 O3 C4 O2 34.9(4) . . . . ?
C5 O3 C4 C3 -87.9(4) . . . . ?
C5 O3 C4 C15 147.7(3) . . . . ?
C5 O4 C12 O5 170.1(4) . . . . ?
C5 O4 C12 C11 -14.7(6) . . . . ?
C5 C6 C1 C2 -52.0(5) . . . . ?
C5 C6 C1 C10 74.2(4) . . . . ?
C5 C6 C7 C8 -68.4(4) . . . . ?
C5 C6 C7 C11 59.7(4) . . . . ?
C3 C2 C1 C6 -36.2(5) . . . . ?
C3 C2 C1 C10 -163.8(3) . . . . ?
C15 C4 C3 C2 144.7(4) . . . . ?

loop_
_exptl_oxdiff_crystal_face_indexfrac_h
_exptl_oxdiff_crystal_face_indexfrac_k
_exptl_oxdiff_crystal_face_indexfrac_l
_exptl_oxdiff_crystal_face_x
_exptl_oxdiff_crystal_face_y
_exptl_oxdiff_crystal_face_z
-0.1770 -9.7270 -4.7004 -0.0271 -0.1203 0.9924
3.4392 -7.7974 -1.2571 0.1966 0.8136 0.5472
0.2792 9.6214 4.7223 0.0332 0.1454 -0.9888
-3.9035 4.3738 -0.6791 -0.2307 -0.9581 -0.1701
-0.3818 -14.7001 -1.8812 -0.5188 0.1232 0.8460
1.1938 5.5715 -5.3585 0.8651 -0.2088 0.4561
0.4647 14.9707 1.4764 0.5768 -0.1372 -0.8053
-1.1889 -5.3306 5.3976 -0.8575 0.2070 -0.4710
